data_4309723
loop_
_publ_author_name
'Adam P. Cole'
'Viswanath Mahadevan'
'Liviu M. Mirica'
'Xavier Ottenwaelder'
'T. Daniel P. Stack'

_publ_section_title
;
Bis(\m-oxo)dicopper(III) Complexes of a Homologous Series of Simple
Peralkylated 1,2-Diamines: Steric Modulation of Structure, Stability, and
Reactivity
;
_journal_name_full 'Inorganic Chemistry'
_journal_page_first 7345
_journal_page_last 7364
_journal_paper_doi 10.1021/ic050331i
_journal_volume 44
_journal_year 2005
_chemical_absolute_configuration ad
_chemical_formula_moiety 'C28 H37 Cu N2 P, C F3 O3 S'
_chemical_formula_sum 'C29 H37 Cu F3 N2 O3 P S'
_chemical_formula_weight 645.21
_chemical_name_systematic
; 
 (triphenylphosphine-\kP)(N,N,N',N'-tetramethyl-(1R,2R)-trans-
cyclohexanediamine-\k^2^N,N')copper(I) trifluoromethanesulfonate 
;
_space_group_IT_number 1
_symmetry_cell_setting triclinic
_symmetry_space_group_name_Hall 'P 1'
_symmetry_space_group_name_H-M 'P 1'
_atom_sites_solution_hydrogens geom
_atom_sites_solution_primary direct
_atom_sites_solution_secondary difmap
_audit_creation_method SHELXL-97
_cell_angle_alpha 68.4860(70)
_cell_angle_beta 74.8550(50)
_cell_angle_gamma 67.0250(70)
_cell_formula_units_Z 1
_cell_length_a 8.1394(10)
_cell_length_b 9.0186(10)
_cell_length_c 12.2394(10)
_cell_measurement_reflns_used 22
_cell_measurement_temperature 203(2)
_cell_measurement_theta_max 18
_cell_measurement_theta_min 17.5
_cell_volume 762.19(15)
_computing_cell_refinement 'Enraf-Nonius CAD4 Express'
_computing_data_collection 'Enraf-Nonius CAD4 Express'
_computing_data_reduction 'Enraf-Nonius CAD4 Express'
_computing_molecular_graphics 'Ortep-3 for Windows: LJ Farrugia, J. Appl. Cryst (1997), 30, 565'
_computing_publication_material 'CIFTAB, Sheldrick 1993; CRYSTAL MS Word Macro; Adam Cole 2003'
_computing_structure_refinement 'SHELXL-97 (Sheldrick, 1997)'
_computing_structure_solution 'SHELXS-97 (Sheldrick, 1997)'
_diffrn_ambient_temperature 203(2)
_diffrn_measured_fraction_theta_full 1.000
_diffrn_measured_fraction_theta_max 1.000
_diffrn_measurement_device_type 'Enraf-Nonius CAD4'
_diffrn_measurement_method '\w scans'
_diffrn_radiation_monochromator graphite
_diffrn_radiation_source 'fine-focus sealed tube'
_diffrn_radiation_type MoK\a
_diffrn_radiation_wavelength 0.71069
_diffrn_reflns_av_R_equivalents 0.0000
_diffrn_reflns_av_sigmaI/netI 0.0177
_diffrn_reflns_limit_h_max 9
_diffrn_reflns_limit_h_min -8
_diffrn_reflns_limit_k_max 10
_diffrn_reflns_limit_k_min 0
_diffrn_reflns_limit_l_max 14
_diffrn_reflns_limit_l_min -13
_diffrn_reflns_number 2862
_diffrn_reflns_theta_full 24.97
_diffrn_reflns_theta_max 24.97
_diffrn_reflns_theta_min 2.57
_diffrn_standards_decay_% 1.5
_diffrn_standards_interval_count 100
_diffrn_standards_interval_time 200
_diffrn_standards_number 3
_exptl_absorpt_coefficient_mu 0.888
_exptl_absorpt_correction_T_max 0.770
_exptl_absorpt_correction_T_min 0.705
_exptl_absorpt_correction_type psi-scan
_exptl_absorpt_process_details '(North, Phillips & Mathews, 1968)'
_exptl_crystal_colour colorless
_exptl_crystal_density_diffrn 1.406
_exptl_crystal_density_meas 1.40
_exptl_crystal_density_method 'neutral buoyancy in CCl4/hexane'
_exptl_crystal_description 'rhombic block'
_exptl_crystal_F_000 336
_exptl_crystal_size_max 0.50
_exptl_crystal_size_mid 0.30
_exptl_crystal_size_min 0.30
_refine_diff_density_max 0.427
_refine_diff_density_min -0.473
_refine_diff_density_rms 0.074
_refine_ls_abs_structure_details 'Flack H D (1983), Acta Cryst. A39, 876-881'
_refine_ls_abs_structure_Flack -0.002(10)
_refine_ls_extinction_coef 0.080(5)
_refine_ls_extinction_expression Fc^*^=kFc[1+0.001xFc^2^\l^3^/sin(2\q)]^-1/4^
_refine_ls_extinction_method SHELXL
_refine_ls_goodness_of_fit_ref 1.073
_refine_ls_hydrogen_treatment constr
_refine_ls_matrix_type full
_refine_ls_number_parameters 363
_refine_ls_number_reflns 2862
_refine_ls_number_restraints 0
_refine_ls_restrained_S_all 1.073
_refine_ls_R_factor_all 0.0293
_refine_ls_R_factor_gt 0.0282
_refine_ls_shift/su_max 0.024
_refine_ls_shift/su_mean 0.006
_refine_ls_structure_factor_coef Fsqd
_refine_ls_weighting_details 'calc w=1/[\s^2^(Fo^2^)+(0.0542P)^2^+0.2208P] where P=(Fo^2^+2Fc^2^)/3'
_refine_ls_weighting_scheme calc
_refine_ls_wR_factor_gt 0.0748
_refine_ls_wR_factor_ref 0.0756
_reflns_number_gt 2811
_reflns_number_total 2862
_reflns_threshold_expression >2sigma(I)
_cod_data_source_file ic050331isi20050303_080925_2.cif
_cod_data_source_block 1d
_cod_database_code 4309723

loop_
_symmetry_equiv_pos_as_xyz
'x, y, z'

loop_
_atom_site_label
_atom_site_type_symbol
_atom_site_fract_x
_atom_site_fract_y
_atom_site_fract_z
_atom_site_U_iso_or_equiv
_atom_site_adp_type
_atom_site_occupancy
_atom_site_symmetry_multiplicity
_atom_site_calc_flag
_atom_site_refinement_flags
_atom_site_disorder_assembly
_atom_site_disorder_group
Cu1 Cu 0.000000(1) 0.000000(1) 0.000000(1) 0.02763(14) Uani 1 1 d . . .
S1 S -0.30939(18) 0.63227(14) -0.19951(12) 0.0486(3) Uani 1 1 d . . .
P1 P -0.13990(12) -0.08851(12) 0.17291(8) 0.0255(2) Uani 1 1 d . . .
F1 F -0.4237(7) 0.8029(6) -0.4060(4) 0.1093(16) Uani 1 1 d . . .
F2 F -0.2629(6) 0.5478(8) -0.3889(3) 0.117(2) Uani 1 1 d . . .
F3 F -0.5344(5) 0.6108(5) -0.3059(3) 0.0768(10) Uani 1 1 d . . .
O1 O -0.4517(11) 0.7496(10) -0.1513(7) 0.186(5) Uani 1 1 d . . .
O2 O -0.2897(5) 0.4628(5) -0.1316(3) 0.0605(9) Uani 1 1 d . . .
O3 O -0.1350(9) 0.6541(9) -0.2447(6) 0.133(3) Uani 1 1 d . . .
N1 N -0.0032(4) 0.0350(4) -0.1740(3) 0.0260(6) Uani 1 1 d . . .
N2 N 0.1938(4) 0.1165(4) -0.0549(3) 0.0269(6) Uani 1 1 d . . .
C1 C 0.0856(4) 0.1658(4) -0.2427(3) 0.0258(7) Uani 1 1 d . . .
H1 H -0.0042 0.2763 -0.2384 0.031 Uiso 1 1 calc R . .
C2 C 0.2460(4) 0.1389(4) -0.1852(3) 0.0263(7) Uani 1 1 d . . .
H2 H 0.3399 0.0326 -0.1947 0.032 Uiso 1 1 calc R . .
C3 C 0.3259(5) 0.2819(5) -0.2527(4) 0.0366(8) Uani 1 1 d . . .
H3A H 0.2353 0.3897 -0.2463 0.044 Uiso 1 1 calc R . .
H3B H 0.4293 0.2633 -0.2166 0.044 Uiso 1 1 calc R . .
C4 C 0.3859(6) 0.2903(7) -0.3831(4) 0.0484(11) Uani 1 1 d . . .
H4A H 0.4357 0.3825 -0.4244 0.058 Uiso 1 1 calc R . .
H4B H 0.4802 0.1845 -0.3900 0.058 Uiso 1 1 calc R . .
C5 C 0.2264(7) 0.3191(7) -0.4393(4) 0.0483(11) Uani 1 1 d . . .
H5A H 0.2656 0.3226 -0.5228 0.058 Uiso 1 1 calc R . .
H5B H 0.1350 0.4279 -0.4361 0.058 Uiso 1 1 calc R . .
C6 C 0.1451(6) 0.1783(6) -0.3744(4) 0.0398(9) Uani 1 1 d . . .
H6A H 0.2343 0.0707 -0.3823 0.048 Uiso 1 1 calc R . .
H6B H 0.0410 0.1998 -0.4109 0.048 Uiso 1 1 calc R . .
C7 C -0.1868(5) 0.0920(6) -0.2035(4) 0.0403(9) Uani 1 1 d . . .
H7A H -0.1813 0.1167 -0.2882 0.060 Uiso 1 1 calc R . .
H7B H -0.2594 0.1930 -0.1803 0.060 Uiso 1 1 calc R . .
H7C H -0.2405 0.0039 -0.1614 0.060 Uiso 1 1 calc R . .
C8 C 0.0991(6) -0.1318(5) -0.1935(4) 0.0398(9) Uani 1 1 d . . .
H8A H 0.0386 -0.2123 -0.1435 0.060 Uiso 1 1 calc R . .
H8B H 0.2198 -0.1701 -0.1739 0.060 Uiso 1 1 calc R . .
H8C H 0.1059 -0.1221 -0.2761 0.060 Uiso 1 1 calc R . .
C9 C 0.1060(5) 0.2788(5) -0.0258(4) 0.0385(9) Uani 1 1 d . . .
H9A H 0.1934 0.3362 -0.0448 0.058 Uiso 1 1 calc R . .
H9B H 0.0601 0.2567 0.0581 0.058 Uiso 1 1 calc R . .
H9C H 0.0073 0.3494 -0.0717 0.058 Uiso 1 1 calc R . .
C10 C 0.3541(5) 0.0175(5) 0.0071(3) 0.0372(8) Uani 1 1 d . . .
H10A H 0.4093 -0.0910 -0.0081 0.056 Uiso 1 1 calc R . .
H10B H 0.3182 0.0004 0.0916 0.056 Uiso 1 1 calc R . .
H10C H 0.4400 0.0782 -0.0216 0.056 Uiso 1 1 calc R . .
C11 C -0.1845(5) -0.2864(4) 0.2110(3) 0.0268(7) Uani 1 1 d . . .
C12 C -0.2337(6) -0.3177(5) 0.1225(4) 0.0363(8) Uani 1 1 d . . .
H12 H -0.2359 -0.2416 0.0455 0.044 Uiso 1 1 calc R . .
C13 C -0.2792(6) -0.4610(6) 0.1480(4) 0.0443(10) Uani 1 1 d . . .
H13 H -0.3167 -0.4799 0.0892 0.053 Uiso 1 1 calc R . .
C14 C -0.2695(7) -0.5758(5) 0.2595(4) 0.0460(10) Uani 1 1 d . . .
H14 H -0.2984 -0.6739 0.2762 0.055 Uiso 1 1 calc R . .
C15 C -0.2177(6) -0.5479(5) 0.3469(4) 0.0413(9) Uani 1 1 d . . .
H15 H -0.2112 -0.6267 0.4228 0.050 Uiso 1 1 calc R . .
C16 C -0.1751(5) -0.4033(5) 0.3226(3) 0.0332(8) Uani 1 1 d . . .
H16 H -0.1396 -0.3845 0.3822 0.040 Uiso 1 1 calc R . .
C17 C -0.0253(5) -0.1261(5) 0.2954(3) 0.0300(7) Uani 1 1 d . . .
C18 C -0.1090(6) -0.0667(5) 0.3923(3) 0.0371(8) Uani 1 1 d . . .
H18 H -0.2304 0.0025 0.3959 0.045 Uiso 1 1 calc R . .
C19 C -0.0126(7) -0.1099(7) 0.4845(4) 0.0510(11) Uani 1 1 d . . .
H19 H -0.0693 -0.0705 0.5508 0.061 Uiso 1 1 calc R . .
C20 C 0.1663(7) -0.2107(6) 0.4786(4) 0.0508(11) Uani 1 1 d . . .
H20 H 0.2308 -0.2404 0.5412 0.061 Uiso 1 1 calc R . .
C21 C 0.2499(6) -0.2675(6) 0.3822(4) 0.0472(10) Uani 1 1 d . . .
H21 H 0.3717 -0.3357 0.3788 0.057 Uiso 1 1 calc R . .
C22 C 0.1569(5) -0.2255(5) 0.2897(4) 0.0371(8) Uani 1 1 d . . .
H22 H 0.2157 -0.2636 0.2231 0.044 Uiso 1 1 calc R . .
C23 C -0.3639(5) 0.0618(4) 0.1946(3) 0.0267(7) Uani 1 1 d . . .
C24 C -0.4045(5) 0.2223(5) 0.1113(3) 0.0316(7) Uani 1 1 d . . .
H24 H -0.3164 0.2497 0.0481 0.038 Uiso 1 1 calc R . .
C25 C -0.5737(6) 0.3404(5) 0.1218(4) 0.0394(9) Uani 1 1 d . . .
H25 H -0.5988 0.4485 0.0664 0.047 Uiso 1 1 calc R . .
C26 C -0.7060(6) 0.3014(6) 0.2127(4) 0.0441(10) Uani 1 1 d . . .
H26 H -0.8213 0.3817 0.2189 0.053 Uiso 1 1 calc R . .
C27 C -0.6669(6) 0.1417(6) 0.2950(4) 0.0439(10) Uani 1 1 d . . .
H27 H -0.7564 0.1143 0.3571 0.053 Uiso 1 1 calc R . .
C28 C -0.4981(5) 0.0236(5) 0.2862(3) 0.0361(8) Uani 1 1 d . . .
H28 H -0.4733 -0.0838 0.3424 0.043 Uiso 1 1 calc R . .
C29 C -0.3845(6) 0.6497(6) -0.3319(4) 0.0456(10) Uani 1 1 d . . .

loop_
_atom_site_aniso_label
_atom_site_aniso_U_11
_atom_site_aniso_U_22
_atom_site_aniso_U_33
_atom_site_aniso_U_23
_atom_site_aniso_U_13
_atom_site_aniso_U_12
Cu1 0.0266(2) 0.0335(2) 0.0261(2) -0.00907(16) -0.00199(14) -0.01414(16)
S1 0.0583(7) 0.0337(6) 0.0601(7) -0.0161(5) -0.0324(6) -0.0042(5)
P1 0.0281(4) 0.0299(5) 0.0241(4) -0.0079(4) -0.0040(3) -0.0150(4)
F1 0.124(3) 0.090(3) 0.089(3) 0.043(2) -0.063(3) -0.042(3)
F2 0.087(3) 0.174(5) 0.0531(19) -0.061(3) -0.0146(18) 0.023(3)
F3 0.068(2) 0.102(3) 0.080(2) -0.0263(19) -0.0276(16) -0.0383(19)
O1 0.191(7) 0.154(6) 0.205(7) -0.151(6) -0.153(6) 0.125(5)
O2 0.071(2) 0.055(2) 0.0457(18) 0.0063(15) -0.0187(16) -0.0228(18)
O3 0.126(5) 0.148(5) 0.139(5) 0.048(4) -0.076(4) -0.109(5)
N1 0.0235(14) 0.0312(15) 0.0271(14) -0.0116(12) -0.0032(11) -0.0103(12)
N2 0.0233(14) 0.0316(15) 0.0310(15) -0.0129(12) -0.0072(11) -0.0087(12)
C1 0.0239(16) 0.0300(17) 0.0267(17) -0.0099(14) -0.0036(13) -0.0106(14)
C2 0.0195(15) 0.0304(18) 0.0306(17) -0.0098(14) -0.0020(13) -0.0102(14)
C3 0.0303(19) 0.038(2) 0.044(2) -0.0056(17) -0.0063(16) -0.0186(16)
C4 0.042(2) 0.056(3) 0.044(2) -0.003(2) 0.0037(18) -0.030(2)
C5 0.060(3) 0.057(3) 0.0275(19) -0.0020(18) -0.0021(18) -0.031(2)
C6 0.046(2) 0.048(2) 0.0293(18) -0.0104(17) -0.0032(16) -0.022(2)
C7 0.034(2) 0.056(2) 0.040(2) -0.0129(19) -0.0113(16) -0.0222(19)
C8 0.048(2) 0.034(2) 0.045(2) -0.0203(17) 0.0011(18) -0.0179(18)
C9 0.037(2) 0.043(2) 0.045(2) -0.0213(18) -0.0072(17) -0.0128(17)
C10 0.0332(18) 0.044(2) 0.038(2) -0.0079(17) -0.0140(15) -0.0144(17)
C11 0.0275(17) 0.0277(17) 0.0295(17) -0.0099(14) -0.0035(13) -0.0126(14)
C12 0.044(2) 0.0343(19) 0.0354(19) -0.0100(16) -0.0103(16) -0.0155(17)
C13 0.062(3) 0.045(2) 0.042(2) -0.0147(18) -0.013(2) -0.030(2)
C14 0.061(3) 0.033(2) 0.055(3) -0.0140(19) -0.013(2) -0.023(2)
C15 0.055(2) 0.034(2) 0.037(2) -0.0027(16) -0.0093(17) -0.0215(18)
C16 0.0362(19) 0.037(2) 0.0317(18) -0.0099(15) -0.0062(14) -0.0172(16)
C17 0.0355(18) 0.0300(17) 0.0312(17) -0.0038(14) -0.0095(14) -0.0194(15)
C18 0.046(2) 0.044(2) 0.0321(18) -0.0117(16) -0.0078(16) -0.0235(19)
C19 0.070(3) 0.064(3) 0.036(2) -0.013(2) -0.017(2) -0.036(2)
C20 0.065(3) 0.056(3) 0.042(2) -0.001(2) -0.030(2) -0.030(2)
C21 0.046(2) 0.043(2) 0.056(3) 0.000(2) -0.024(2) -0.0215(19)
C22 0.0367(19) 0.040(2) 0.039(2) -0.0060(16) -0.0095(16) -0.0188(17)
C23 0.0310(17) 0.0278(17) 0.0292(16) -0.0106(14) -0.0072(13) -0.0139(14)
C24 0.0377(19) 0.0343(18) 0.0317(18) -0.0084(15) -0.0078(15) -0.0204(16)
C25 0.047(2) 0.0263(19) 0.049(2) -0.0112(17) -0.0167(19) -0.0101(17)
C26 0.036(2) 0.042(2) 0.056(3) -0.025(2) -0.0071(18) -0.0054(19)
C27 0.039(2) 0.048(2) 0.050(2) -0.024(2) 0.0068(18) -0.0198(19)
C28 0.040(2) 0.038(2) 0.0361(19) -0.0097(16) -0.0022(16) -0.0211(17)
C29 0.041(2) 0.053(3) 0.035(2) -0.0059(19) -0.0096(17) -0.012(2)

loop_
_atom_type_symbol
_atom_type_description
_atom_type_scat_dispersion_real
_atom_type_scat_dispersion_imag
_atom_type_scat_source
C C 0.0033 0.0016 'International Tables Vol C Tables 4.2.6.8 and 6.1.1.4'
H H 0.0000 0.0000 'International Tables Vol C Tables 4.2.6.8 and 6.1.1.4'
N N 0.0061 0.0033 'International Tables Vol C Tables 4.2.6.8 and 6.1.1.4'
O O 0.0106 0.0060 'International Tables Vol C Tables 4.2.6.8 and 6.1.1.4'
F F 0.0171 0.0103 'International Tables Vol C Tables 4.2.6.8 and 6.1.1.4'
P P 0.1023 0.0942 'International Tables Vol C Tables 4.2.6.8 and 6.1.1.4'
S S 0.1246 0.1234 'International Tables Vol C Tables 4.2.6.8 and 6.1.1.4'
Cu Cu 0.3201 1.2651 'International Tables Vol C Tables 4.2.6.8 and 6.1.1.4'

loop_
_geom_angle_atom_site_label_1
_geom_angle_atom_site_label_2
_geom_angle_atom_site_label_3
_geom_angle
_geom_angle_site_symmetry_1
_geom_angle_site_symmetry_3
_geom_angle_publ_flag
N1 Cu1 N2 88.16(12) . . ?
N1 Cu1 P1 140.25(9) . . ?
N2 Cu1 P1 131.31(8) . . ?
O1 S1 O2 113.6(5) . . ?
O1 S1 O3 121.4(6) . . ?
O2 S1 O3 110.4(3) . . ?
O1 S1 C29 103.8(3) . . ?
O2 S1 C29 102.5(2) . . ?
O3 S1 C29 102.4(3) . . ?
C23 P1 C11 102.94(16) . . ?
C23 P1 C17 106.85(16) . . ?
C11 P1 C17 102.17(16) . . ?
C23 P1 Cu1 111.08(11) . . ?
C11 P1 Cu1 118.41(11) . . ?
C17 P1 Cu1 114.14(12) . . ?
C7 N1 C8 109.2(3) . . ?
C7 N1 C1 110.3(3) . . ?
C8 N1 C1 113.4(3) . . ?
C7 N1 Cu1 112.9(2) . . ?
C8 N1 Cu1 105.7(2) . . ?
C1 N1 Cu1 105.3(2) . . ?
C10 N2 C9 108.6(3) . . ?
C10 N2 C2 110.1(3) . . ?
C9 N2 C2 113.4(3) . . ?
C10 N2 Cu1 113.0(2) . . ?
C9 N2 Cu1 105.6(2) . . ?
C2 N2 Cu1 106.1(2) . . ?
N1 C1 C6 114.5(3) . . ?
N1 C1 C2 110.9(3) . . ?
C6 C1 C2 110.0(3) . . ?
N1 C1 H1 107.0 . . ?
C6 C1 H1 107.0 . . ?
C2 C1 H1 107.0 . . ?
N2 C2 C3 114.1(3) . . ?
N2 C2 C1 111.0(3) . . ?
C3 C2 C1 109.6(3) . . ?
N2 C2 H2 107.2 . . ?
C3 C2 H2 107.2 . . ?
C1 C2 H2 107.2 . . ?
C4 C3 C2 111.1(3) . . ?
C4 C3 H3A 109.4 . . ?
C2 C3 H3A 109.4 . . ?
C4 C3 H3B 109.4 . . ?
C2 C3 H3B 109.4 . . ?
H3A C3 H3B 108.0 . . ?
C5 C4 C3 109.7(4) . . ?
C5 C4 H4A 109.7 . . ?
C3 C4 H4A 109.7 . . ?
C5 C4 H4B 109.7 . . ?
C3 C4 H4B 109.7 . . ?
H4A C4 H4B 108.2 . . ?
C4 C5 C6 110.4(4) . . ?
C4 C5 H5A 109.6 . . ?
C6 C5 H5A 109.6 . . ?
C4 C5 H5B 109.6 . . ?
C6 C5 H5B 109.6 . . ?
H5A C5 H5B 108.1 . . ?
C5 C6 C1 111.3(3) . . ?
C5 C6 H6A 109.4 . . ?
C1 C6 H6A 109.4 . . ?
C5 C6 H6B 109.4 . . ?
C1 C6 H6B 109.4 . . ?
H6A C6 H6B 108.0 . . ?
N1 C7 H7A 109.5 . . ?
N1 C7 H7B 109.5 . . ?
H7A C7 H7B 109.5 . . ?
N1 C7 H7C 109.5 . . ?
H7A C7 H7C 109.5 . . ?
H7B C7 H7C 109.5 . . ?
N1 C8 H8A 109.5 . . ?
N1 C8 H8B 109.5 . . ?
H8A C8 H8B 109.5 . . ?
N1 C8 H8C 109.5 . . ?
H8A C8 H8C 109.5 . . ?
H8B C8 H8C 109.5 . . ?
N2 C9 H9A 109.5 . . ?
N2 C9 H9B 109.5 . . ?
H9A C9 H9B 109.5 . . ?
N2 C9 H9C 109.5 . . ?
H9A C9 H9C 109.5 . . ?
H9B C9 H9C 109.5 . . ?
N2 C10 H10A 109.5 . . ?
N2 C10 H10B 109.5 . . ?
H10A C10 H10B 109.5 . . ?
N2 C10 H10C 109.5 . . ?
H10A C10 H10C 109.5 . . ?
H10B C10 H10C 109.5 . . ?
C16 C11 C12 119.1(3) . . ?
C16 C11 P1 123.4(3) . . ?
C12 C11 P1 117.5(3) . . ?
C13 C12 C11 120.1(4) . . ?
C13 C12 H12 120.0 . . ?
C11 C12 H12 120.0 . . ?
C14 C13 C12 120.0(4) . . ?
C14 C13 H13 120.0 . . ?
C12 C13 H13 120.0 . . ?
C13 C14 C15 120.4(4) . . ?
C13 C14 H14 119.8 . . ?
C15 C14 H14 119.8 . . ?
C14 C15 C16 119.9(4) . . ?
C14 C15 H15 120.1 . . ?
C16 C15 H15 120.1 . . ?
C11 C16 C15 120.4(4) . . ?
C11 C16 H16 119.8 . . ?
C15 C16 H16 119.8 . . ?
C18 C17 C22 119.6(4) . . ?
C18 C17 P1 124.0(3) . . ?
C22 C17 P1 116.4(3) . . ?
C17 C18 C19 119.8(4) . . ?
C17 C18 H18 120.1 . . ?
C19 C18 H18 120.1 . . ?
C20 C19 C18 120.0(4) . . ?
C20 C19 H19 120.0 . . ?
C18 C19 H19 120.0 . . ?
C21 C20 C19 120.3(4) . . ?
C21 C20 H20 119.8 . . ?
C19 C20 H20 119.8 . . ?
C20 C21 C22 120.5(4) . . ?
C20 C21 H21 119.7 . . ?
C22 C21 H21 119.7 . . ?
C21 C22 C17 119.8(4) . . ?
C21 C22 H22 120.1 . . ?
C17 C22 H22 120.1 . . ?
C28 C23 C24 118.6(3) . . ?
C28 C23 P1 123.6(3) . . ?
C24 C23 P1 117.7(3) . . ?
C25 C24 C23 120.3(3) . . ?
C25 C24 H24 119.8 . . ?
C23 C24 H24 119.9 . . ?
C26 C25 C24 120.7(4) . . ?
C26 C25 H25 119.7 . . ?
C24 C25 H25 119.6 . . ?
C25 C26 C27 119.2(4) . . ?
C25 C26 H26 120.4 . . ?
C27 C26 H26 120.4 . . ?
C28 C27 C26 120.6(4) . . ?
C28 C27 H27 119.7 . . ?
C26 C27 H27 119.7 . . ?
C27 C28 C23 120.6(4) . . ?
C27 C28 H28 119.7 . . ?
C23 C28 H28 119.7 . . ?
F2 C29 F1 108.0(5) . . ?
F2 C29 F3 107.4(5) . . ?
F1 C29 F3 105.3(4) . . ?
F2 C29 S1 111.3(3) . . ?
F1 C29 S1 113.3(4) . . ?
F3 C29 S1 111.3(3) . . ?

loop_
_geom_bond_atom_site_label_1
_geom_bond_atom_site_label_2
_geom_bond_distance
_geom_bond_site_symmetry_2
_geom_bond_publ_flag
Cu1 N1 2.041(3) . ?
Cu1 N2 2.065(3) . ?
Cu1 P1 2.1504(9) . ?
S1 O1 1.398(6) . ?
S1 O2 1.414(4) . ?
S1 O3 1.445(6) . ?
S1 C29 1.811(5) . ?
P1 C23 1.820(3) . ?
P1 C11 1.828(4) . ?
P1 C17 1.828(4) . ?
F1 C29 1.312(6) . ?
F2 C29 1.308(6) . ?
F3 C29 1.328(6) . ?
N1 C7 1.474(5) . ?
N1 C8 1.482(5) . ?
N1 C1 1.497(4) . ?
N2 C10 1.479(4) . ?
N2 C9 1.488(5) . ?
N2 C2 1.497(4) . ?
C1 C6 1.532(5) . ?
C1 C2 1.539(5) . ?
C1 H1 0.9900 . ?
C2 C3 1.537(5) . ?
C2 H2 0.9900 . ?
C3 C4 1.525(6) . ?
C3 H3A 0.9800 . ?
C3 H3B 0.9800 . ?
C4 C5 1.516(7) . ?
C4 H4A 0.9800 . ?
C4 H4B 0.9800 . ?
C5 C6 1.525(6) . ?
C5 H5A 0.9800 . ?
C5 H5B 0.9800 . ?
C6 H6A 0.9800 . ?
C6 H6B 0.9800 . ?
C7 H7A 0.9700 . ?
C7 H7B 0.9700 . ?
C7 H7C 0.9700 . ?
C8 H8A 0.9700 . ?
C8 H8B 0.9700 . ?
C8 H8C 0.9700 . ?
C9 H9A 0.9700 . ?
C9 H9B 0.9700 . ?
C9 H9C 0.9700 . ?
C10 H10A 0.9700 . ?
C10 H10B 0.9700 . ?
C10 H10C 0.9700 . ?
C11 C16 1.385(5) . ?
C11 C12 1.398(5) . ?
C12 C13 1.386(6) . ?
C12 H12 0.9400 . ?
C13 C14 1.378(6) . ?
C13 H13 0.9400 . ?
C14 C15 1.379(6) . ?
C14 H14 0.9400 . ?
C15 C16 1.387(6) . ?
C15 H15 0.9400 . ?
C16 H16 0.9400 . ?
C17 C18 1.385(6) . ?
C17 C22 1.400(6) . ?
C18 C19 1.394(6) . ?
C18 H18 0.9400 . ?
C19 C20 1.383(8) . ?
C19 H19 0.9400 . ?
C20 C21 1.367(7) . ?
C20 H20 0.9400 . ?
C21 C22 1.381(6) . ?
C21 H21 0.9400 . ?
C22 H22 0.9400 . ?
C23 C28 1.393(5) . ?
C23 C24 1.401(5) . ?
C24 C25 1.382(6) . ?
C24 H24 0.9400 . ?
C25 C26 1.380(7) . ?
C25 H25 0.9400 . ?
C26 C27 1.391(7) . ?
C26 H26 0.9400 . ?
C27 C28 1.378(6) . ?
C27 H27 0.9400 . ?
C28 H28 0.9400 . ?

loop_
_geom_torsion_atom_site_label_1
_geom_torsion_atom_site_label_2
_geom_torsion_atom_site_label_3
_geom_torsion_atom_site_label_4
_geom_torsion
_geom_torsion_site_symmetry_1
_geom_torsion_site_symmetry_2
_geom_torsion_site_symmetry_3
_geom_torsion_site_symmetry_4
_geom_torsion_publ_flag
N1 Cu1 P1 C23 -72.03(18) . . . . ?
N2 Cu1 P1 C23 99.86(16) . . . . ?
N1 Cu1 P1 C11 46.75(19) . . . . ?
N2 Cu1 P1 C11 -141.36(17) . . . . ?
N1 Cu1 P1 C17 167.09(18) . . . . ?
N2 Cu1 P1 C17 -21.02(18) . . . . ?
N2 Cu1 N1 C7 -137.3(3) . . . . ?
P1 Cu1 N1 C7 36.6(3) . . . . ?
N2 Cu1 N1 C8 103.4(2) . . . . ?
P1 Cu1 N1 C8 -82.7(2) . . . . ?
N2 Cu1 N1 C1 -16.8(2) . . . . ?
P1 Cu1 N1 C1 157.07(15) . . . . ?
N1 Cu1 N2 C10 -128.9(3) . . . . ?
P1 Cu1 N2 C10 56.2(3) . . . . ?
N1 Cu1 N2 C9 112.4(2) . . . . ?
P1 Cu1 N2 C9 -62.4(3) . . . . ?
N1 Cu1 N2 C2 -8.2(2) . . . . ?
P1 Cu1 N2 C2 176.98(15) . . . . ?
C7 N1 C1 C6 -73.8(4) . . . . ?
C8 N1 C1 C6 49.0(4) . . . . ?
Cu1 N1 C1 C6 164.1(3) . . . . ?
C7 N1 C1 C2 161.0(3) . . . . ?
C8 N1 C1 C2 -76.2(4) . . . . ?
Cu1 N1 C1 C2 38.8(3) . . . . ?
C10 N2 C2 C3 -81.2(4) . . . . ?
C9 N2 C2 C3 40.7(4) . . . . ?
Cu1 N2 C2 C3 156.2(2) . . . . ?
C10 N2 C2 C1 154.3(3) . . . . ?
C9 N2 C2 C1 -83.8(3) . . . . ?
Cu1 N2 C2 C1 31.7(3) . . . . ?
N1 C1 C2 N2 -49.1(4) . . . . ?
C6 C1 C2 N2 -176.8(3) . . . . ?
N1 C1 C2 C3 -176.1(3) . . . . ?
C6 C1 C2 C3 56.2(4) . . . . ?
N2 C2 C3 C4 176.6(3) . . . . ?
C1 C2 C3 C4 -58.1(4) . . . . ?
C2 C3 C4 C5 59.1(5) . . . . ?
C3 C4 C5 C6 -58.3(5) . . . . ?
C4 C5 C6 C1 58.0(5) . . . . ?
N1 C1 C6 C5 177.5(3) . . . . ?
C2 C1 C6 C5 -56.8(4) . . . . ?
C23 P1 C11 C16 -94.9(3) . . . . ?
C17 P1 C11 C16 15.8(3) . . . . ?
Cu1 P1 C11 C16 142.2(3) . . . . ?
C23 P1 C11 C12 83.9(3) . . . . ?
C17 P1 C11 C12 -165.4(3) . . . . ?
Cu1 P1 C11 C12 -39.0(3) . . . . ?
C16 C11 C12 C13 2.5(6) . . . . ?
P1 C11 C12 C13 -176.3(3) . . . . ?
C11 C12 C13 C14 -2.4(7) . . . . ?
C12 C13 C14 C15 1.1(7) . . . . ?
C13 C14 C15 C16 0.1(7) . . . . ?
C12 C11 C16 C15 -1.4(6) . . . . ?
P1 C11 C16 C15 177.4(3) . . . . ?
C14 C15 C16 C11 0.1(6) . . . . ?
C23 P1 C17 C18 8.2(4) . . . . ?
C11 P1 C17 C18 -99.5(3) . . . . ?
Cu1 P1 C17 C18 131.5(3) . . . . ?
C23 P1 C17 C22 -173.7(3) . . . . ?
C11 P1 C17 C22 78.6(3) . . . . ?
Cu1 P1 C17 C22 -50.5(3) . . . . ?
C22 C17 C18 C19 -1.6(6) . . . . ?
P1 C17 C18 C19 176.4(3) . . . . ?
C17 C18 C19 C20 0.5(7) . . . . ?
C18 C19 C20 C21 0.5(7) . . . . ?
C19 C20 C21 C22 -0.2(7) . . . . ?
C20 C21 C22 C17 -1.0(6) . . . . ?
C18 C17 C22 C21 1.9(6) . . . . ?
P1 C17 C22 C21 -176.3(3) . . . . ?
C11 P1 C23 C28 38.0(3) . . . . ?
C17 P1 C23 C28 -69.2(3) . . . . ?
Cu1 P1 C23 C28 165.7(3) . . . . ?
C11 P1 C23 C24 -139.3(3) . . . . ?
C17 P1 C23 C24 113.5(3) . . . . ?
Cu1 P1 C23 C24 -11.6(3) . . . . ?
C28 C23 C24 C25 1.2(5) . . . . ?
P1 C23 C24 C25 178.6(3) . . . . ?
C23 C24 C25 C26 -1.3(6) . . . . ?
C24 C25 C26 C27 0.8(7) . . . . ?
C25 C26 C27 C28 0.0(7) . . . . ?
C26 C27 C28 C23 -0.1(6) . . . . ?
C24 C23 C28 C27 -0.5(5) . . . . ?
P1 C23 C28 C27 -177.7(3) . . . . ?
O1 S1 C29 F2 179.1(7) . . . . ?
O2 S1 C29 F2 -62.4(5) . . . . ?
O3 S1 C29 F2 52.0(5) . . . . ?
O1 S1 C29 F1 57.2(6) . . . . ?
O2 S1 C29 F1 175.7(4) . . . . ?
O3 S1 C29 F1 -69.8(5) . . . . ?
O1 S1 C29 F3 -61.2(6) . . . . ?
O2 S1 C29 F3 57.3(4) . . . . ?
O3 S1 C29 F3 171.8(5) . . . . ?
